data_7022478
loop_
_publ_author_name
'Ro\,sca, Sorin-Claudiu'
'Ro\,sca, Drago\,s-Adrian'
'Dorcet, Vincent'
'Kozak, Christopher M.'
'Kerton, Francesca M.'
'Carpentier, Jean-Fran\,cois'
'Sarazin, Yann'

_publ_section_title
;
 Alkali aminoether-phenolate complexes: synthesis, structural
 characterization and evidence for an activated monomer ROP mechanism.
;
_journal_issue 25
_journal_name_full 'Dalton transactions (Cambridge, England : 2003)'
_journal_page_first 9361
_journal_page_last 9375
_journal_paper_doi 10.1039/c2dt32726k
_journal_volume 42
_journal_year 2013
_chemical_compound_source 'synthesis as described'
_chemical_formula_moiety 'C29 H56 Li2 N2 O5 Si2'
_chemical_formula_sum 'C29 H56 Li2 N2 O5 Si2'
_chemical_formula_weight 582.82
_chemical_name_systematic
;
?
;
_space_group_IT_number 14
_symmetry_cell_setting monoclinic
_symmetry_Int_Tables_number 14
_symmetry_space_group_name_Hall '-P 2yn'
_symmetry_space_group_name_H-M 'P 1 21/n 1'
_atom_sites_solution_hydrogens geom
_atom_sites_solution_primary direct
_atom_sites_solution_secondary difmap
_audit_conform_dict_location ftp://ftp.iucr.org/pub/cif_core.dic
_audit_conform_dict_name cif_core.dic
_audit_conform_dict_version 2.3
_audit_creation_date 2010-02-18T15:01:33-00:00
_audit_creation_method 'WinGX routine CIF_UPDATE'
_cell_angle_alpha 90
_cell_angle_beta 98.016(2)
_cell_angle_gamma 90
_cell_formula_units_Z 4
_cell_length_a 10.0152(3)
_cell_length_b 22.0468(6)
_cell_length_c 16.1844(5)
_cell_measurement_reflns_used 5648
_cell_measurement_temperature 150(2)
_cell_measurement_theta_max 27.42
_cell_measurement_theta_min 2.25
_cell_measurement_wavelength 0.71073
_cell_volume 3538.65(18)
_computing_cell_refinement 'Bruker SMART (Bruker, 2002)'
_computing_data_collection 'Bruker SAINT (Bruker, 2002)'
_computing_data_reduction 'Bruker SAINT (Bruker, 2002)'
_computing_molecular_graphics 'Ortep-3 for Windows (Farrugia, 1997)'
_computing_publication_material
;
WinGX publication routines (Farrugia, 1999),
CRYSCAL (T. Roisnel, local program)
;
_computing_structure_refinement 'SHELXL-97 (Sheldrick, 1997)'
_computing_structure_solution 'SIR97 (Altomare et al., 1999)'
_diffrn_ambient_temperature 150(2)
_diffrn_detector 'CCD plate'
_diffrn_measured_fraction_theta_full 0.996
_diffrn_measured_fraction_theta_max 0.996
_diffrn_measurement_device_type 'APEXII, Bruker-AXS'
_diffrn_measurement_method 'CCD rotation images, thin slices'
_diffrn_radiation_monochromator graphite
_diffrn_radiation_probe x-ray
_diffrn_radiation_type MoK\a
_diffrn_radiation_wavelength 0.71073
_diffrn_reflns_av_R_equivalents 0.0244
_diffrn_reflns_av_unetI/netI 0.0277
_diffrn_reflns_limit_h_max 10
_diffrn_reflns_limit_h_min -12
_diffrn_reflns_limit_k_max 28
_diffrn_reflns_limit_k_min -28
_diffrn_reflns_limit_l_max 20
_diffrn_reflns_limit_l_min -20
_diffrn_reflns_number 23321
_diffrn_reflns_theta_full 27.44
_diffrn_reflns_theta_max 27.44
_diffrn_reflns_theta_min 2.92
_exptl_absorpt_coefficient_mu 0.135
_exptl_absorpt_correction_T_max 0.963
_exptl_absorpt_correction_T_min 0.764
_exptl_absorpt_correction_type multi-scan
_exptl_absorpt_process_details
;
[Sheldrick, G.M. (2002). SADABS Bruker AXS Inc., Madison, Wisconsin, USA]
;
_exptl_crystal_colour colourless
_exptl_crystal_density_diffrn 1.094
_exptl_crystal_density_method 'not measured'
_exptl_crystal_description prism
_exptl_crystal_F_000 1272
_exptl_crystal_size_max 0.41
_exptl_crystal_size_mid 0.34
_exptl_crystal_size_min 0.28
_refine_diff_density_max 0.383
_refine_diff_density_min -0.362
_refine_diff_density_rms 0.043
_refine_ls_extinction_method none
_refine_ls_goodness_of_fit_ref 1.033
_refine_ls_hydrogen_treatment mixed
_refine_ls_matrix_type full
_refine_ls_number_parameters 381
_refine_ls_number_reflns 8033
_refine_ls_number_restraints 0
_refine_ls_restrained_S_all 1.033
_refine_ls_R_factor_all 0.0498
_refine_ls_R_factor_gt 0.0397
_refine_ls_shift/su_max 0.014
_refine_ls_shift/su_mean 0
_refine_ls_structure_factor_coef Fsqd
_refine_ls_weighting_details 'calc w=1/[\s^2^(Fo^2^)+(0.0535P)^2^+1.2765P] where P=(Fo^2^+2Fc^2^)/3'
_refine_ls_weighting_scheme calc
_refine_ls_wR_factor_gt 0.1026
_refine_ls_wR_factor_ref 0.1095
_reflns_number_gt 6683
_reflns_number_total 8033
_reflns_threshold_expression >2sigma(I)
_cod_data_source_file c2dt32726k.txt
_cod_data_source_block job2
_cod_original_sg_symbol_H-M 'P 21/n'
_cod_database_code 7022478

loop_
_symmetry_equiv_pos_as_xyz
'x, y, z'
'-x+1/2, y+1/2, -z+1/2'
'-x, -y, -z'
'x-1/2, -y-1/2, z-1/2'

loop_
_atom_site_label
_atom_site_type_symbol
_atom_site_fract_x
_atom_site_fract_y
_atom_site_fract_z
_atom_site_U_iso_or_equiv
_atom_site_adp_type
_atom_site_occupancy
_atom_site_symmetry_multiplicity
_atom_site_calc_flag
_atom_site_refinement_flags
Si1 Si 0.42655(4) 0.393556(17) 0.19763(2) 0.02491(10) Uani 1 1 d .
H1 H 0.5331(19) 0.3700(9) 0.1593(12) 0.05 Uiso 1 1 d .
Si2 Si 0.15419(4) 0.447893(18) 0.13293(2) 0.02861(11) Uani 1 1 d .
H2 H 0.1332(19) 0.4987(8) 0.0757(12) 0.05 Uiso 1 1 d .
Li1 Li 0.2903(3) 0.35332(11) 0.03008(14) 0.0288(5) Uani 1 1 d .
Li2 Li 0.3702(2) 0.31745(10) -0.12124(14) 0.0258(5) Uani 1 1 d .
N1 N 0.29634(13) 0.40980(5) 0.12410(7) 0.0278(3) Uani 1 1 d .
C1 C 0.38612(17) 0.33613(7) 0.27661(9) 0.0347(3) Uani 1 1 d .
H1A H 0.3187 0.353 0.3086 0.052 Uiso 1 1 calc R
H1B H 0.4683 0.3263 0.3145 0.052 Uiso 1 1 calc R
H1C H 0.3504 0.2993 0.2478 0.052 Uiso 1 1 calc R
C2 C 0.5075(2) 0.45795(8) 0.26281(11) 0.0483(5) Uani 1 1 d .
H2A H 0.534 0.4898 0.2262 0.073 Uiso 1 1 calc R
H2B H 0.5875 0.4431 0.2989 0.073 Uiso 1 1 calc R
H2C H 0.4431 0.4745 0.2973 0.073 Uiso 1 1 calc R
C3A C 0.1283(17) 0.4775(9) 0.2381(15) 0.061(3) Uani 0.5 1 d P
H3A1 H 0.1217 0.4434 0.2761 0.091 Uiso 0.5 1 calc PR
H3A2 H 0.0448 0.5013 0.2329 0.091 Uiso 0.5 1 calc PR
H3A3 H 0.2046 0.5033 0.2601 0.091 Uiso 0.5 1 calc PR
C3B C 0.1601(17) 0.4918(10) 0.2344(15) 0.061(3) Uani 0.5 1 d P
H3B1 H 0.1607 0.4633 0.2809 0.091 Uiso 0.5 1 calc PR
H3B2 H 0.0806 0.5181 0.2316 0.091 Uiso 0.5 1 calc PR
H3B3 H 0.2419 0.5167 0.2431 0.091 Uiso 0.5 1 calc PR
C4 C -0.00220(18) 0.40077(8) 0.10666(13) 0.0479(4) Uani 1 1 d .
H4A H -0.0155 0.3915 0.0469 0.072 Uiso 1 1 calc R
H4B H -0.0802 0.4233 0.1208 0.072 Uiso 1 1 calc R
H4C H 0.0076 0.3629 0.1386 0.072 Uiso 1 1 calc R
O11 O 0.16107(10) 0.37969(4) -0.07365(6) 0.0260(2) Uani 1 1 d .
C12 C 0.04170(15) 0.34775(7) -0.10833(10) 0.0335(3) Uani 1 1 d .
H12A H -0.0368 0.3753 -0.1108 0.04 Uiso 1 1 calc R
H12B H 0.0267 0.3134 -0.0714 0.04 Uiso 1 1 calc R
C13 C 0.05117(16) 0.32390(7) -0.19499(10) 0.0345(3) Uani 1 1 d .
H13A H -0.0273 0.2977 -0.2144 0.041 Uiso 1 1 calc R
H13B H 0.0526 0.3579 -0.2347 0.041 Uiso 1 1 calc R
O14 O 0.17250(10) 0.29004(4) -0.18976(6) 0.0284(2) Uani 1 1 d .
C15 C 0.18535(16) 0.25839(7) -0.26593(9) 0.0334(3) Uani 1 1 d .
H15A H 0.1922 0.2876 -0.3116 0.04 Uiso 1 1 calc R
H15B H 0.106 0.232 -0.2822 0.04 Uiso 1 1 calc R
C16 C 0.31071(17) 0.22118(7) -0.24912(10) 0.0362(4) Uani 1 1 d .
H16A H 0.3002 0.1894 -0.2073 0.043 Uiso 1 1 calc R
H16B H 0.3298 0.2012 -0.301 0.043 Uiso 1 1 calc R
O17 O 0.41809(10) 0.26146(4) -0.21829(6) 0.0298(2) Uani 1 1 d .
C18 C 0.54409(16) 0.23202(7) -0.19282(9) 0.0326(3) Uani 1 1 d .
H18A H 0.5729 0.2093 -0.24 0.039 Uiso 1 1 calc R
H18B H 0.5363 0.2033 -0.1467 0.039 Uiso 1 1 calc R
C19 C 0.64488(15) 0.28171(7) -0.16408(9) 0.0312(3) Uani 1 1 d .
H19A H 0.7301 0.2631 -0.1374 0.037 Uiso 1 1 calc R
H19B H 0.6648 0.3051 -0.2131 0.037 Uiso 1 1 calc R
N20 N 0.59328(11) 0.32319(5) -0.10438(7) 0.0220(2) Uani 1 1 d .
C21 C 0.62954(15) 0.38681(6) -0.11882(10) 0.0304(3) Uani 1 1 d .
H21A H 0.6202 0.3945 -0.1796 0.036 Uiso 1 1 calc R
H21B H 0.725 0.3936 -0.0954 0.036 Uiso 1 1 calc R
C22 C 0.54189(15) 0.43075(6) -0.07950(9) 0.0300(3) Uani 1 1 d .
H22A H 0.5577 0.4267 -0.018 0.036 Uiso 1 1 calc R
H22B H 0.5631 0.4729 -0.0942 0.036 Uiso 1 1 calc R
O23 O 0.40429(10) 0.41677(4) -0.11067(6) 0.0272(2) Uani 1 1 d .
C24 C 0.31398(16) 0.45996(6) -0.08260(9) 0.0300(3) Uani 1 1 d .
H24A H 0.3278 0.5004 -0.1066 0.036 Uiso 1 1 calc R
H24B H 0.3303 0.4632 -0.021 0.036 Uiso 1 1 calc R
C25 C 0.17367(16) 0.43828(6) -0.11062(9) 0.0307(3) Uani 1 1 d .
H25A H 0.1074 0.4669 -0.0923 0.037 Uiso 1 1 calc R
H25B H 0.157 0.4353 -0.1722 0.037 Uiso 1 1 calc R
O31 O 0.36581(9) 0.28582(4) -0.00970(5) 0.01949(19) Uani 1 1 d .
C32 C 0.44733(13) 0.23910(5) 0.01263(7) 0.0178(2) Uani 1 1 d .
C33 C 0.40127(13) 0.18227(6) 0.04000(7) 0.0200(3) Uani 1 1 d .
C34 C 0.25211(14) 0.17163(6) 0.04950(8) 0.0236(3) Uani 1 1 d .
C35 C 0.16559(16) 0.17467(8) -0.03675(9) 0.0376(4) Uani 1 1 d .
H35A H 0.1807 0.2136 -0.0632 0.056 Uiso 1 1 calc R
H35B H 0.0701 0.1709 -0.0302 0.056 Uiso 1 1 calc R
H35C H 0.1909 0.1415 -0.0717 0.056 Uiso 1 1 calc R
C36 C 0.20273(16) 0.21941(7) 0.10709(10) 0.0367(4) Uani 1 1 d .
H36A H 0.2592 0.2182 0.1616 0.055 Uiso 1 1 calc R
H36B H 0.1089 0.2109 0.1141 0.055 Uiso 1 1 calc R
H36C H 0.2085 0.2598 0.0824 0.055 Uiso 1 1 calc R
C37 C 0.22814(17) 0.10947(7) 0.08760(12) 0.0429(4) Uani 1 1 d .
H37A H 0.257 0.0774 0.0521 0.064 Uiso 1 1 calc R
H37B H 0.132 0.1046 0.0916 0.064 Uiso 1 1 calc R
H37C H 0.2801 0.1067 0.1434 0.064 Uiso 1 1 calc R
C38 C 0.49514(14) 0.13497(6) 0.05669(8) 0.0229(3) Uani 1 1 d .
H38 H 0.4634 0.0972 0.0744 0.027 Uiso 1 1 calc R
C39 C 0.63194(14) 0.13973(6) 0.04899(8) 0.0221(3) Uani 1 1 d .
C40 C 0.73232(15) 0.08703(6) 0.06787(9) 0.0278(3) Uani 1 1 d .
C41 C 0.66506(17) 0.02920(7) 0.09489(12) 0.0414(4) Uani 1 1 d .
H41A H 0.5947 0.0161 0.0502 0.062 Uiso 1 1 calc R
H41B H 0.6247 0.0374 0.1455 0.062 Uiso 1 1 calc R
H41C H 0.7328 -0.0029 0.1062 0.062 Uiso 1 1 calc R
C42 C 0.84336(16) 0.10511(7) 0.13962(11) 0.0375(4) Uani 1 1 d .
H42A H 0.9106 0.0726 0.1488 0.056 Uiso 1 1 calc R
H42B H 0.803 0.1115 0.1907 0.056 Uiso 1 1 calc R
H42C H 0.8869 0.1426 0.1249 0.056 Uiso 1 1 calc R
C43 C 0.7984(2) 0.07263(8) -0.00994(12) 0.0479(4) Uani 1 1 d .
H43A H 0.729 0.0597 -0.0553 0.072 Uiso 1 1 calc R
H43B H 0.8644 0.04 0.0029 0.072 Uiso 1 1 calc R
H43C H 0.8438 0.109 -0.0271 0.072 Uiso 1 1 calc R
C44 C 0.67553(13) 0.19622(6) 0.02424(8) 0.0215(3) Uani 1 1 d .
H44 H 0.7681 0.2016 0.0189 0.026 Uiso 1 1 calc R
C45 C 0.58752(13) 0.24488(6) 0.00717(7) 0.0194(3) Uani 1 1 d .
C46 C 0.64003(13) 0.30563(6) -0.01664(8) 0.0215(3) Uani 1 1 d .
H46A H 0.611 0.3371 0.0208 0.026 Uiso 1 1 calc R
H46B H 0.7398 0.3046 -0.0077 0.026 Uiso 1 1 calc R

loop_
_atom_site_aniso_label
_atom_site_aniso_U_11
_atom_site_aniso_U_22
_atom_site_aniso_U_33
_atom_site_aniso_U_23
_atom_site_aniso_U_13
_atom_site_aniso_U_12
Si1 0.0273(2) 0.02476(19) 0.02108(18) -0.00012(14) -0.00202(14) -0.00147(15)
Si2 0.0346(2) 0.02553(19) 0.02497(19) -0.00272(14) 0.00153(16) 0.00943(16)
Li1 0.0316(13) 0.0285(12) 0.0252(11) -0.0045(9) 0.0003(9) 0.0077(10)
Li2 0.0298(12) 0.0259(11) 0.0215(10) 0.0008(9) 0.0028(9) 0.0022(9)
N1 0.0327(7) 0.0274(6) 0.0216(5) -0.0052(4) -0.0021(5) 0.0087(5)
C1 0.0411(9) 0.0337(8) 0.0272(7) 0.0036(6) -0.0022(6) -0.0053(7)
C2 0.0634(12) 0.0393(9) 0.0373(9) 0.0001(7) -0.0104(8) -0.0200(9)
C3A 0.048(7) 0.087(8) 0.044(2) -0.031(5) -0.002(5) 0.029(4)
C3B 0.048(7) 0.087(8) 0.044(2) -0.031(5) -0.002(5) 0.029(4)
C4 0.0388(10) 0.0377(9) 0.0715(13) 0.0046(8) 0.0229(9) 0.0014(8)
O11 0.0242(5) 0.0254(5) 0.0271(5) 0.0003(4) -0.0014(4) 0.0025(4)
C12 0.0207(7) 0.0376(8) 0.0413(8) -0.0039(6) 0.0010(6) 0.0019(6)
C13 0.0278(8) 0.0362(8) 0.0355(8) -0.0035(6) -0.0095(6) 0.0018(6)
O14 0.0308(5) 0.0322(5) 0.0207(4) -0.0030(4) -0.0021(4) 0.0026(4)
C15 0.0388(9) 0.0379(8) 0.0225(7) -0.0089(6) 0.0013(6) -0.0113(7)
C16 0.0453(10) 0.0325(8) 0.0323(8) -0.0139(6) 0.0103(7) -0.0080(7)
O17 0.0336(6) 0.0285(5) 0.0273(5) -0.0047(4) 0.0039(4) -0.0010(4)
C18 0.0400(9) 0.0331(7) 0.0258(7) -0.0063(6) 0.0083(6) 0.0075(6)
C19 0.0303(8) 0.0396(8) 0.0259(7) -0.0021(6) 0.0108(6) 0.0055(6)
N20 0.0249(6) 0.0216(5) 0.0206(5) 0.0029(4) 0.0068(4) 0.0011(4)
C21 0.0269(8) 0.0280(7) 0.0371(8) 0.0120(6) 0.0075(6) -0.0036(6)
C22 0.0291(8) 0.0215(6) 0.0378(8) 0.0050(6) -0.0014(6) -0.0054(6)
O23 0.0260(5) 0.0217(5) 0.0330(5) -0.0027(4) 0.0017(4) 0.0007(4)
C24 0.0372(8) 0.0205(6) 0.0324(7) -0.0021(5) 0.0055(6) 0.0033(6)
C25 0.0333(8) 0.0248(7) 0.0336(7) 0.0024(6) 0.0030(6) 0.0090(6)
O31 0.0208(5) 0.0186(4) 0.0191(4) 0.0008(3) 0.0029(3) 0.0036(3)
C32 0.0204(6) 0.0188(6) 0.0141(5) -0.0007(4) 0.0014(4) 0.0015(5)
C33 0.0205(6) 0.0214(6) 0.0177(6) 0.0015(5) 0.0012(5) -0.0004(5)
C34 0.0218(7) 0.0240(6) 0.0246(6) 0.0035(5) 0.0023(5) -0.0028(5)
C35 0.0257(8) 0.0559(10) 0.0292(7) 0.0000(7) -0.0028(6) -0.0105(7)
C36 0.0344(9) 0.0419(9) 0.0377(8) -0.0048(7) 0.0187(7) -0.0061(7)
C37 0.0293(9) 0.0348(8) 0.0666(12) 0.0192(8) 0.0131(8) -0.0044(7)
C38 0.0246(7) 0.0195(6) 0.0238(6) 0.0037(5) 0.0006(5) -0.0016(5)
C39 0.0235(7) 0.0209(6) 0.0209(6) 0.0015(5) -0.0009(5) 0.0033(5)
C40 0.0256(7) 0.0224(6) 0.0345(7) 0.0047(5) 0.0007(6) 0.0056(5)
C41 0.0339(9) 0.0239(7) 0.0634(11) 0.0123(7) -0.0041(8) 0.0050(6)
C42 0.0285(8) 0.0315(8) 0.0490(9) 0.0078(7) -0.0067(7) 0.0065(6)
C43 0.0590(12) 0.0395(9) 0.0475(10) 0.0019(8) 0.0152(8) 0.0231(9)
C44 0.0187(6) 0.0243(6) 0.0214(6) 0.0014(5) 0.0021(5) 0.0012(5)
C45 0.0218(7) 0.0195(6) 0.0167(5) 0.0010(4) 0.0015(5) -0.0011(5)
C46 0.0209(6) 0.0210(6) 0.0223(6) 0.0018(5) 0.0020(5) -0.0015(5)

loop_
_atom_type_symbol
_atom_type_description
_atom_type_scat_dispersion_real
_atom_type_scat_dispersion_imag
_atom_type_scat_source
C C 0.0033 0.0016 'International Tables Vol C Tables 4.2.6.8 and 6.1.1.4'
H H 0 0 'International Tables Vol C Tables 4.2.6.8 and 6.1.1.4'
N N 0.0061 0.0033 'International Tables Vol C Tables 4.2.6.8 and 6.1.1.4'
O O 0.0106 0.006 'International Tables Vol C Tables 4.2.6.8 and 6.1.1.4'
Si Si 0.0817 0.0704 'International Tables Vol C Tables 4.2.6.8 and 6.1.1.4'
Ca Ca 0.2262 0.3064 'International Tables Vol C Tables 4.2.6.8 and 6.1.1.4'
Li Li -0.0003 0.0001 'International Tables Vol C Tables 4.2.6.8 and 6.1.1.4'

loop_
_geom_angle_atom_site_label_1
_geom_angle_atom_site_label_2
_geom_angle_atom_site_label_3
_geom_angle
N1 Si1 C1 113.94(7)
N1 Si1 C2 117.89(7)
C1 Si1 C2 104.07(7)
C1 Si1 Li1 107.55(7)
C2 Si1 Li1 146.78(7)
N1 Si1 H1 109.2(7)
C1 Si1 H1 107.4(8)
C2 Si1 H1 103.4(8)
Li1 Si1 H1 76.6(7)
N1 Si2 C3A 118.6(7)
N1 Si2 C4 113.27(7)
C3A Si2 C4 100.5(4)
N1 Si2 C3B 113.9(6)
C4 Si2 C3B 113.7(4)
C3A Si2 Li1 148.1(7)
C4 Si2 Li1 85.51(8)
C3B Si2 Li1 147.5(7)
N1 Si2 H2 112.5(8)
C3A Si2 H2 106.5(10)
C4 Si2 H2 103.9(7)
C3B Si2 H2 98.2(11)
Li1 Si2 H2 102.3(8)
O31 Li1 N1 145.24(14)
O31 Li1 O11 100.78(11)
N1 Li1 O11 113.70(12)
O31 Li1 Li2 43.73(7)
N1 Li1 Li2 151.43(14)
O11 Li1 Li2 65.73(8)
O31 Li1 Si1 113.69(10)
N1 Li1 Si1 31.61(5)
O11 Li1 Si1 144.20(11)
Li2 Li1 Si1 136.66(11)
O31 Li1 Si2 166.39(13)
N1 Li1 Si2 28.88(5)
O11 Li1 Si2 88.53(8)
Li2 Li1 Si2 149.54(10)
Si1 Li1 Si2 59.57(4)
O31 Li2 O17 121.35(12)
O31 Li2 O14 103.47(11)
O17 Li2 O14 75.35(8)
O31 Li2 N20 93.40(10)
O17 Li2 N20 78.16(9)
O14 Li2 N20 153.24(12)
O31 Li2 O23 107.82(11)
O17 Li2 O23 125.99(12)
O14 Li2 O23 115.16(11)
N20 Li2 O23 78.03(9)
O31 Li2 Li1 40.57(7)
O17 Li2 Li1 160.51(12)
O14 Li2 Li1 99.83(10)
N20 Li2 Li1 106.43(10)
O23 Li2 Li1 73.32(9)
Si2 N1 Si1 129.22(7)
Si2 N1 Li1 116.73(10)
Si1 N1 Li1 110.60(9)
Si1 C1 H1A 109.5
Si1 C1 H1B 109.5
H1A C1 H1B 109.5
Si1 C1 H1C 109.5
H1A C1 H1C 109.5
H1B C1 H1C 109.5
Si1 C2 H2A 109.5
Si1 C2 H2B 109.5
H2A C2 H2B 109.5
Si1 C2 H2C 109.5
H2A C2 H2C 109.5
H2B C2 H2C 109.5
Si2 C3A H3A1 109.5
Si2 C3A H3A2 109.5
H3A1 C3A H3A2 109.5
Si2 C3A H3A3 109.5
H3A1 C3A H3A3 109.5
H3A2 C3A H3A3 109.5
Si2 C3B H3B1 109.5
Si2 C3B H3B2 109.5
H3B1 C3B H3B2 109.5
Si2 C3B H3B3 109.5
H3B1 C3B H3B3 109.5
H3B2 C3B H3B3 109.5
Si2 C4 H4A 109.5
Si2 C4 H4B 109.5
H4A C4 H4B 109.5
Si2 C4 H4C 109.5
H4A C4 H4C 109.5
H4B C4 H4C 109.5
C12 O11 C25 113.31(11)
C12 O11 Li1 125.23(11)
C25 O11 Li1 120.84(11)
O11 C12 C13 112.16(13)
O11 C12 H12A 109.2
C13 C12 H12A 109.2
O11 C12 H12B 109.2
C13 C12 H12B 109.2
H12A C12 H12B 107.9
O14 C13 C12 106.95(11)
O14 C13 H13A 110.3
C12 C13 H13A 110.3
O14 C13 H13B 110.3
C12 C13 H13B 110.3
H13A C13 H13B 108.6
C13 O14 C15 112.50(11)
C13 O14 Li2 125.80(10)
C15 O14 Li2 112.40(10)
O14 C15 C16 106.51(11)
O14 C15 H15A 110.4
C16 C15 H15A 110.4
O14 C15 H15B 110.4
C16 C15 H15B 110.4
H15A C15 H15B 108.6
O17 C16 C15 107.14(12)
O17 C16 H16A 110.3
C15 C16 H16A 110.3
O17 C16 H16B 110.3
C15 C16 H16B 110.3
H16A C16 H16B 108.5
C18 O17 C16 114.19(11)
C18 O17 Li2 109.58(10)
C16 O17 Li2 112.71(11)
O17 C18 C19 106.48(12)
O17 C18 H18A 110.4
C19 C18 H18A 110.4
O17 C18 H18B 110.4
C19 C18 H18B 110.4
H18A C18 H18B 108.6
N20 C19 C18 111.67(12)
N20 C19 H19A 109.3
C18 C19 H19A 109.3
N20 C19 H19B 109.3
C18 C19 H19B 109.3
H19A C19 H19B 107.9
C19 N20 C21 111.66(11)
C19 N20 C46 111.88(10)
C21 N20 C46 110.36(10)
C19 N20 Li2 108.85(10)
C21 N20 Li2 107.51(10)
C46 N20 Li2 106.33(10)
N20 C21 C22 111.93(11)
N20 C21 H21A 109.2
C22 C21 H21A 109.2
N20 C21 H21B 109.2
C22 C21 H21B 109.2
H21A C21 H21B 107.9
O23 C22 C21 107.53(11)
O23 C22 H22A 110.2
C21 C22 H22A 110.2
O23 C22 H22B 110.2
C21 C22 H22B 110.2
H22A C22 H22B 108.5
C24 O23 C22 111.38(11)
C24 O23 Li2 125.74(11)
C22 O23 Li2 111.67(10)
O23 C24 C25 107.48(11)
O23 C24 H24A 110.2
C25 C24 H24A 110.2
O23 C24 H24B 110.2
C25 C24 H24B 110.2
H24A C24 H24B 108.5
O11 C25 C24 107.14(11)
O11 C25 H25A 110.3
C24 C25 H25A 110.3
O11 C25 H25B 110.3
C24 C25 H25B 110.3
H25A C25 H25B 108.5
C32 O31 Li1 143.34(10)
C32 O31 Li2 115.93(10)
Li1 O31 Li2 95.70(11)
O31 C32 C45 119.07(11)
O31 C32 C33 123.40(11)
C45 C32 C33 117.51(11)
C38 C33 C32 118.34(12)
C38 C33 C34 119.99(11)
C32 C33 C34 121.65(11)
C36 C34 C37 106.70(12)
C36 C34 C35 109.45(13)
C37 C34 C35 107.67(13)
C36 C34 C33 110.81(11)
C37 C34 C33 112.58(11)
C35 C34 C33 109.52(11)
C34 C35 H35A 109.5
C34 C35 H35B 109.5
H35A C35 H35B 109.5
C34 C35 H35C 109.5
H35A C35 H35C 109.5
H35B C35 H35C 109.5
C34 C36 H36A 109.5
C34 C36 H36B 109.5
H36A C36 H36B 109.5
C34 C36 H36C 109.5
H36A C36 H36C 109.5
H36B C36 H36C 109.5
C34 C37 H37A 109.5
C34 C37 H37B 109.5
H37A C37 H37B 109.5
C34 C37 H37C 109.5
H37A C37 H37C 109.5
H37B C37 H37C 109.5
C39 C38 C33 124.44(12)
C39 C38 H38 117.8
C33 C38 H38 117.8
C44 C39 C38 116.25(12)
C44 C39 C40 120.56(12)
C38 C39 C40 123.17(12)
C41 C40 C43 108.58(14)
C41 C40 C39 112.55(12)
C43 C40 C39 109.72(12)
C41 C40 C42 107.40(12)
C43 C40 C42 108.84(14)
C39 C40 C42 109.66(11)
C40 C41 H41A 109.5
C40 C41 H41B 109.5
H41A C41 H41B 109.5
C40 C41 H41C 109.5
H41A C41 H41C 109.5
H41B C41 H41C 109.5
C40 C42 H42A 109.5
C40 C42 H42B 109.5
H42A C42 H42B 109.5
C40 C42 H42C 109.5
H42A C42 H42C 109.5
H42B C42 H42C 109.5
C40 C43 H43A 109.5
C40 C43 H43B 109.5
H43A C43 H43B 109.5
C40 C43 H43C 109.5
H43A C43 H43C 109.5
H43B C43 H43C 109.5
C45 C44 C39 121.98(12)
C45 C44 H44 119
C39 C44 H44 119
C44 C45 C32 121.42(11)
C44 C45 C46 120.10(12)
C32 C45 C46 118.48(11)
N20 C46 C45 113.67(10)
N20 C46 H46A 108.8
C45 C46 H46A 108.8
N20 C46 H46B 108.8
C45 C46 H46B 108.8
H46A C46 H46B 107.7

loop_
_geom_bond_atom_site_label_1
_geom_bond_atom_site_label_2
_geom_bond_distance
Si1 N1 1.6769(12)
Si1 C1 1.8830(15)
Si1 C2 1.8833(16)
Si1 Li1 2.995(2)
Si1 H1 1.41(2)
Si2 N1 1.6760(13)
Si2 C3A 1.87(2)
Si2 C4 1.8782(19)
Si2 C3B 1.90(2)
Si2 Li1 3.100(2)
Si2 H2 1.451(19)
Li1 O31 1.827(2)
Li1 N1 1.961(3)
Li1 O11 2.056(2)
Li1 Li2 2.795(3)
Li2 O31 1.941(2)
Li2 O17 2.105(2)
Li2 O14 2.214(3)
Li2 N20 2.216(3)
Li2 O23 2.219(2)
C1 H1A 0.98
C1 H1B 0.98
C1 H1C 0.98
C2 H2A 0.98
C2 H2B 0.98
C2 H2C 0.98
C3A H3A1 0.98
C3A H3A2 0.98
C3A H3A3 0.98
C3B H3B1 0.98
C3B H3B2 0.98
C3B H3B3 0.98
C4 H4A 0.98
C4 H4B 0.98
C4 H4C 0.98
O11 C12 1.4329(17)
O11 C25 1.4366(17)
C12 C13 1.513(2)
C12 H12A 0.99
C12 H12B 0.99
C13 O14 1.4186(18)
C13 H13A 0.99
C13 H13B 0.99
O14 C15 1.4377(16)
C15 C16 1.493(2)
C15 H15A 0.99
C15 H15B 0.99
C16 O17 1.4300(18)
C16 H16A 0.99
C16 H16B 0.99
O17 C18 1.4277(18)
C18 C19 1.518(2)
C18 H18A 0.99
C18 H18B 0.99
C19 N20 1.4752(17)
C19 H19A 0.99
C19 H19B 0.99
N20 C21 1.4755(17)
N20 C46 1.4834(16)
C21 C22 1.507(2)
C21 H21A 0.99
C21 H21B 0.99
C22 O23 1.4335(17)
C22 H22A 0.99
C22 H22B 0.99
O23 C24 1.4303(17)
C24 C25 1.494(2)
C24 H24A 0.99
C24 H24B 0.99
C25 H25A 0.99
C25 H25B 0.99
O31 C32 1.3327(14)
C32 C45 1.4247(18)
C32 C33 1.4269(17)
C33 C38 1.4049(18)
C33 C34 1.5409(19)
C34 C36 1.534(2)
C34 C37 1.5352(19)
C34 C35 1.5383(19)
C35 H35A 0.98
C35 H35B 0.98
C35 H35C 0.98
C36 H36A 0.98
C36 H36B 0.98
C36 H36C 0.98
C37 H37A 0.98
C37 H37B 0.98
C37 H37C 0.98
C38 C39 1.3969(19)
C38 H38 0.95
C39 C44 1.3967(18)
C39 C40 1.5390(18)
C40 C41 1.534(2)
C40 C43 1.535(2)
C40 C42 1.544(2)
C41 H41A 0.98
C41 H41B 0.98
C41 H41C 0.98
C42 H42A 0.98
C42 H42B 0.98
C42 H42C 0.98
C43 H43A 0.98
C43 H43B 0.98
C43 H43C 0.98
C44 C45 1.3915(18)
C44 H44 0.95
C45 C46 1.5086(17)
C46 H46A 0.99
C46 H46B 0.99

loop_
_geom_torsion_atom_site_label_1
_geom_torsion_atom_site_label_2
_geom_torsion_atom_site_label_3
_geom_torsion_atom_site_label_4
_geom_torsion
N1 Si1 Li1 O31 -177.21(19)
C1 Si1 Li1 O31 -70.55(14)
C2 Si1 Li1 O31 127.95(16)
C1 Si1 Li1 N1 106.66(11)
C2 Si1 Li1 N1 -54.8(2)
N1 Si1 Li1 O11 19.56(16)
C1 Si1 Li1 O11 126.2(2)
C2 Si1 Li1 O11 -35.3(3)
N1 Si1 Li1 Li2 136.0(2)
C1 Si1 Li1 Li2 -117.32(15)
C2 Si1 Li1 Li2 81.2(2)
N1 Si1 Li1 Si2 -10.51(8)
C1 Si1 Li1 Si2 96.16(6)
C2 Si1 Li1 Si2 -65.35(16)
N1 Si2 Li1 O31 74.9(5)
C3A Si2 Li1 O31 32.9(10)
C4 Si2 Li1 O31 -69.8(5)
C3B Si2 Li1 O31 59.1(11)
C3A Si2 Li1 N1 -42.1(8)
C4 Si2 Li1 N1 -144.70(12)
C3B Si2 Li1 N1 -15.8(10)
N1 Si2 Li1 O11 -151.54(16)
C3A Si2 Li1 O11 166.4(8)
C4 Si2 Li1 O11 63.76(10)
C3B Si2 Li1 O11 -167.4(10)
N1 Si2 Li1 Li2 -120.3(3)
C3A Si2 Li1 Li2 -162.3(8)
C4 Si2 Li1 Li2 95.0(2)
C3B Si2 Li1 Li2 -136.1(10)
N1 Si2 Li1 Si1 11.42(9)
C3A Si2 Li1 Si1 -30.7(8)
C4 Si2 Li1 Si1 -133.28(7)
C3B Si2 Li1 Si1 -4.4(10)
N1 Li1 Li2 O31 124.4(3)
O11 Li1 Li2 O31 -140.18(14)
Si1 Li1 Li2 O31 74.88(15)
Si2 Li1 Li2 O31 -174.9(2)
O31 Li1 Li2 O17 25.5(4)
N1 Li1 Li2 O17 149.9(3)
O11 Li1 Li2 O17 -114.7(4)
Si1 Li1 Li2 O17 100.4(4)
Si2 Li1 Li2 O17 -149.4(3)
O31 Li1 Li2 O14 99.27(12)
N1 Li1 Li2 O14 -136.3(2)
O11 Li1 Li2 O14 -40.91(9)
Si1 Li1 Li2 O14 174.15(12)
Si2 Li1 Li2 O14 -75.6(2)
O31 Li1 Li2 N20 -75.55(11)
N1 Li1 Li2 N20 48.9(3)
O11 Li1 Li2 N20 144.27(11)
Si1 Li1 Li2 N20 -0.67(19)
Si2 Li1 Li2 N20 109.6(2)
O31 Li1 Li2 O23 -147.25(13)
N1 Li1 Li2 O23 -22.8(3)
O11 Li1 Li2 O23 72.57(8)
Si1 Li1 Li2 O23 -72.37(14)
Si2 Li1 Li2 O23 37.9(2)
C3A Si2 N1 Si1 -0.6(6)
C4 Si2 N1 Si1 -117.99(11)
C3B Si2 N1 Si1 14.0(7)
Li1 Si2 N1 Si1 -156.83(18)
C3A Si2 N1 Li1 156.2(6)
C4 Si2 N1 Li1 38.83(13)
C3B Si2 N1 Li1 170.8(6)
C1 Si1 N1 Si2 69.91(12)
C2 Si1 N1 Si2 -52.50(14)
Li1 Si1 N1 Si2 157.95(17)
C1 Si1 N1 Li1 -88.04(12)
C2 Si1 N1 Li1 149.55(12)
O31 Li1 N1 Si2 -156.5(2)
O11 Li1 N1 Si2 31.35(17)
Li2 Li1 N1 Si2 113.7(2)
Si1 Li1 N1 Si2 -160.99(15)
O31 Li1 N1 Si1 4.5(3)
O11 Li1 N1 Si1 -167.65(10)
Li2 Li1 N1 Si1 -85.3(3)
Si2 Li1 N1 Si1 160.99(15)
O31 Li1 O11 C12 69.39(16)
N1 Li1 O11 C12 -115.17(15)
Li2 Li1 O11 C12 96.17(13)
Si1 Li1 O11 C12 -126.21(19)
Si2 Li1 O11 C12 -100.61(12)
O31 Li1 O11 C25 -120.27(13)
N1 Li1 O11 C25 55.18(18)
Li2 Li1 O11 C25 -93.48(12)
Si1 Li1 O11 C25 44.1(3)
Si2 Li1 O11 C25 69.74(12)
C25 O11 C12 C13 73.37(15)
Li1 O11 C12 C13 -115.64(15)
O11 C12 C13 O14 52.80(16)
C12 C13 O14 C15 172.62(12)
C12 C13 O14 Li2 -43.55(18)
O31 Li2 O14 C13 88.39(15)
O17 Li2 O14 C13 -152.24(12)
N20 Li2 O14 C13 -144.0(2)
O23 Li2 O14 C13 -29.00(18)
Li1 Li2 O14 C13 47.09(15)
O31 Li2 O14 C15 -127.75(12)
O17 Li2 O14 C15 -8.39(11)
N20 Li2 O14 C15 -0.1(3)
O23 Li2 O14 C15 114.86(13)
Li1 Li2 O14 C15 -169.05(11)
C13 O14 C15 C16 -175.52(12)
Li2 O14 C15 C16 35.67(15)
O14 C15 C16 O17 -54.55(15)
C15 C16 O17 C18 175.31(12)
C15 C16 O17 Li2 49.41(15)
O31 Li2 O17 C18 -54.04(17)
O14 Li2 O17 C18 -151.09(10)
N20 Li2 O17 C18 32.70(11)
O23 Li2 O17 C18 98.23(15)
Li1 Li2 O17 C18 -73.2(4)
O31 Li2 O17 C16 74.31(17)
O14 Li2 O17 C16 -22.74(12)
N20 Li2 O17 C16 161.05(10)
O23 Li2 O17 C16 -133.42(14)
Li1 Li2 O17 C16 55.2(4)
C16 O17 C18 C19 178.85(11)
Li2 O17 C18 C19 -53.62(14)
O17 C18 C19 N20 49.93(15)
C18 C19 N20 C21 -140.76(12)
C18 C19 N20 C46 94.99(14)
C18 C19 N20 Li2 -22.22(15)
O31 Li2 N20 C19 116.58(11)
O17 Li2 N20 C19 -4.76(11)
O14 Li2 N20 C19 -12.9(3)
O23 Li2 N20 C19 -135.92(10)
Li1 Li2 N20 C19 155.69(10)
O31 Li2 N20 C21 -122.31(11)
O17 Li2 N20 C21 116.35(10)
O14 Li2 N20 C21 108.2(3)
O23 Li2 N20 C21 -14.81(11)
Li1 Li2 N20 C21 -83.20(12)
O31 Li2 N20 C46 -4.11(12)
O17 Li2 N20 C46 -125.45(9)
O14 Li2 N20 C46 -133.6(3)
O23 Li2 N20 C46 103.39(9)
Li1 Li2 N20 C46 35.01(12)
C19 N20 C21 C22 161.05(12)
C46 N20 C21 C22 -73.85(14)
Li2 N20 C21 C22 41.71(14)
N20 C21 C22 O23 -55.04(15)
C21 C22 O23 C24 -174.56(11)
C21 C22 O23 Li2 39.28(14)
O31 Li2 O23 C24 -64.52(16)
O17 Li2 O23 C24 140.14(14)
O14 Li2 O23 C24 50.39(16)
N20 Li2 O23 C24 -154.26(11)
Li1 Li2 O23 C24 -42.83(13)
O31 Li2 O23 C22 75.76(14)
O17 Li2 O23 C22 -79.57(16)
O14 Li2 O23 C22 -169.33(11)
N20 Li2 O23 C22 -13.98(11)
Li1 Li2 O23 C22 97.45(11)
C22 O23 C24 C25 -174.28(11)
Li2 O23 C24 C25 -33.90(16)
C12 O11 C25 C24 -167.81(11)
Li1 O11 C25 C24 20.76(17)
O23 C24 C25 O11 59.79(14)
N1 Li1 O31 C32 14.3(4)
O11 Li1 O31 C32 -173.06(14)
Li2 Li1 O31 C32 150.5(2)
Si1 Li1 O31 C32 16.8(2)
Si2 Li1 O31 C32 -40.6(6)
N1 Li1 O31 Li2 -136.2(3)
O11 Li1 O31 Li2 36.46(13)
Si1 Li1 O31 Li2 -133.65(11)
Si2 Li1 O31 Li2 168.9(5)
O17 Li2 O31 C32 28.79(18)
O14 Li2 O31 C32 109.66(11)
N20 Li2 O31 C32 -49.41(12)
O23 Li2 O31 C32 -127.92(11)
Li1 Li2 O31 C32 -160.90(14)
O17 Li2 O31 Li1 -170.31(14)
O14 Li2 O31 Li1 -89.44(12)
N20 Li2 O31 Li1 111.49(11)
O23 Li2 O31 Li1 32.98(13)
Li1 O31 C32 C45 -92.1(2)
Li2 O31 C32 C45 54.84(15)
Li1 O31 C32 C33 89.6(2)
Li2 O31 C32 C33 -123.44(13)
O31 C32 C33 C38 175.85(11)
C45 C32 C33 C38 -2.45(17)
O31 C32 C33 C34 -2.75(18)
C45 C32 C33 C34 178.95(11)
C38 C33 C34 C36 126.31(13)
C32 C33 C34 C36 -55.11(16)
C38 C33 C34 C37 6.91(18)
C32 C33 C34 C37 -174.51(13)
C38 C33 C34 C35 -112.84(14)
C32 C33 C34 C35 65.74(16)
C32 C33 C38 C39 0.55(19)
C34 C33 C38 C39 179.18(12)
C33 C38 C39 C44 1.09(19)
C33 C38 C39 C40 179.92(12)
C44 C39 C40 C41 179.38(13)
C38 C39 C40 C41 0.60(19)
C44 C39 C40 C43 -59.61(17)
C38 C39 C40 C43 121.62(15)
C44 C39 C40 C42 59.89(17)
C38 C39 C40 C42 -118.89(14)
C38 C39 C44 C45 -0.77(18)
C40 C39 C44 C45 -179.63(12)
C39 C44 C45 C32 -1.20(19)
C39 C44 C45 C46 177.99(11)
O31 C32 C45 C44 -175.57(11)
C33 C32 C45 C44 2.81(17)
O31 C32 C45 C46 5.23(16)
C33 C32 C45 C46 -176.39(11)
C19 N20 C46 C45 -64.47(14)
C21 N20 C46 C45 170.56(11)
Li2 N20 C46 C45 54.25(13)
C44 C45 C46 N20 111.98(13)
C32 C45 C46 N20 -68.81(15)
